data_7004297
loop_
_publ_author_name
'Santillan, Guillermo A.'
'Carrano, Carl J.'

_publ_section_title
;
 Nickel(ii), copper(ii), and cobalt(ii) solid-state structures formed
 through hydrogen bonding with ditopic heteroscorpionate ligands
;
_journal_issue 30
_journal_name_full 'Dalton Transactions'
_journal_page_first 3995
_journal_page_last 4005
_journal_paper_doi 10.1039/B805253K
_journal_year 2008
_chemical_formula_sum 'C19 H20 Cu N6 O9'
_chemical_formula_weight 539.95
_chemical_name_systematic
;
?
;
_space_group_IT_number 14
_symmetry_cell_setting monoclinic
_symmetry_space_group_name_Hall '-P 2ybc'
_symmetry_space_group_name_H-M 'P 1 21/c 1'
_atom_sites_solution_hydrogens geom
_atom_sites_solution_primary direct
_atom_sites_solution_secondary difmap
_audit_creation_method SHELXL-97
_cell_angle_alpha 90.00
_cell_angle_beta 96.679(10)
_cell_angle_gamma 90.00
_cell_formula_units_Z 4
_cell_length_a 8.813(2)
_cell_length_b 14.928(3)
_cell_length_c 17.776(4)
_cell_measurement_reflns_used 5817
_cell_measurement_temperature 240(2)
_cell_measurement_theta_max 20.94
_cell_measurement_theta_min 2.31
_cell_volume 2322.7(9)
_computing_cell_refinement 'Bruker SMART'
_computing_data_collection 'Bruker SMART'
_computing_data_reduction 'Bruker SAINT'
_computing_molecular_graphics 'Bruker SHELXTL'
_computing_publication_material 'Bruker SHELXTL'
_computing_structure_refinement 'SHELXL-97 (Sheldrick, 1997)'
_computing_structure_solution 'SHELXS-97 (Sheldrick, 1990)'
_diffrn_ambient_temperature 240(2)
_diffrn_measured_fraction_theta_full 0.992
_diffrn_measured_fraction_theta_max 0.992
_diffrn_measurement_device_type 'CCD area detector'
_diffrn_measurement_method 'phi and omega scans'
_diffrn_radiation_monochromator graphite
_diffrn_radiation_source 'fine-focus sealed tube'
_diffrn_radiation_type MoK\a
_diffrn_radiation_wavelength 0.71073
_diffrn_reflns_av_R_equivalents 0.0423
_diffrn_reflns_av_sigmaI/netI 0.0173
_diffrn_reflns_limit_h_max 8
_diffrn_reflns_limit_h_min -8
_diffrn_reflns_limit_k_max 14
_diffrn_reflns_limit_k_min -14
_diffrn_reflns_limit_l_max 17
_diffrn_reflns_limit_l_min -17
_diffrn_reflns_number 33245
_diffrn_reflns_theta_full 21.00
_diffrn_reflns_theta_max 21.00
_diffrn_reflns_theta_min 2.33
_exptl_absorpt_coefficient_mu 1.002
_exptl_absorpt_correction_T_max 0.9516
_exptl_absorpt_correction_T_min 0.6899
_exptl_absorpt_correction_type multi-scan
_exptl_absorpt_process_details SADABS
_exptl_crystal_colour blue
_exptl_crystal_density_diffrn 1.544
_exptl_crystal_density_meas ?
_exptl_crystal_density_method .
_exptl_crystal_description plate
_exptl_crystal_F_000 1108
_exptl_crystal_size_max 0.40
_exptl_crystal_size_mid 0.20
_exptl_crystal_size_min 0.05
_refine_diff_density_max 0.464
_refine_diff_density_min -0.426
_refine_diff_density_rms 0.065
_refine_ls_extinction_method none
_refine_ls_goodness_of_fit_ref 1.050
_refine_ls_hydrogen_treatment constr
_refine_ls_matrix_type full
_refine_ls_number_parameters 320
_refine_ls_number_reflns 2476
_refine_ls_number_restraints 0
_refine_ls_restrained_S_all 1.050
_refine_ls_R_factor_all 0.0427
_refine_ls_R_factor_gt 0.0368
_refine_ls_shift/su_max 0.001
_refine_ls_shift/su_mean 0.000
_refine_ls_structure_factor_coef Fsqd
_refine_ls_weighting_details 'calc w=1/[\s^2^(Fo^2^)+(0.0536P)^2^+4.7900P] where P=(Fo^2^+2Fc^2^)/3'
_refine_ls_weighting_scheme calc
_refine_ls_wR_factor_gt 0.0982
_refine_ls_wR_factor_ref 0.1037
_reflns_number_gt 2199
_reflns_number_total 2476
_reflns_threshold_expression >2sigma(I)
_cod_data_source_file B805253K.txt
_cod_data_source_block gs47a
_cod_depositor_comments
;
The following automatic conversions were performed:
'_symmetry_cell_setting' value 'Monoclinic' changed to 'monoclinic'
according to '/home/saulius/struct/CIF-dictionaries/cif_core.dic'
dictionary named 'cif_core.dic' version 2.4.1 from 2010-06-29.

Automatic conversion script
Id: cif_fix_enum 1527 2010-12-29 10:47:43Z saulius 
;
_cod_original_cell_volume 2322.8(9)
_cod_original_sg_symbol_H-M P2(1)/c
_cod_database_code 7004297

loop_
_symmetry_equiv_pos_as_xyz
'x, y, z'
'-x, y+1/2, -z+1/2'
'-x, -y, -z'
'x, -y-1/2, z-1/2'

loop_
_atom_site_label
_atom_site_type_symbol
_atom_site_fract_x
_atom_site_fract_y
_atom_site_fract_z
_atom_site_U_iso_or_equiv
_atom_site_adp_type
_atom_site_occupancy
_atom_site_symmetry_multiplicity
_atom_site_calc_flag
_atom_site_refinement_flags
_atom_site_disorder_assembly
_atom_site_disorder_group
Cu1 Cu 0.10185(5) 0.60575(3) 0.33975(3) 0.0327(2) Uani 1 1 d . . .
N1 N 0.1115(4) 0.6265(2) 0.23041(19) 0.0312(9) Uani 1 1 d . . .
N2 N 0.0075(4) 0.6829(2) 0.19172(18) 0.0308(8) Uani 1 1 d . . .
N3 N -0.1168(4) 0.6297(2) 0.32842(19) 0.0328(9) Uani 1 1 d . . .
N4 N -0.1844(4) 0.6859(2) 0.27442(19) 0.0311(8) Uani 1 1 d . . .
N5 N 0.2641(6) 0.4616(3) 0.3680(2) 0.0550(11) Uani 1 1 d . . .
N6 N 0.2214(4) 0.6850(3) 0.4629(3) 0.0451(10) Uani 1 1 d . . .
O1 O 0.3526(4) 1.0513(2) 0.38546(19) 0.0547(10) Uani 1 1 d . . .
H100 H 0.405(7) 1.090(4) 0.413(3) 0.08(2) Uiso 1 1 d . . .
O2 O 0.2083(3) 1.0283(2) 0.47776(18) 0.0473(8) Uani 1 1 d . . .
O3 O 0.1276(5) 0.4432(2) 0.3562(2) 0.0657(10) Uani 1 1 d . . .
O4 O 0.3006(3) 0.5444(2) 0.36017(18) 0.0467(8) Uani 1 1 d . . .
O5 O 0.3628(6) 0.4068(3) 0.3856(3) 0.0980(15) Uani 1 1 d . . .
O6 O 0.2663(4) 0.7206(2) 0.4069(2) 0.0580(9) Uani 1 1 d . . .
O7 O 0.1164(3) 0.6248(2) 0.45094(16) 0.0437(8) Uani 1 1 d . . .
O8 O 0.2705(4) 0.7034(3) 0.5282(2) 0.0646(10) Uani 1 1 d . . .
C1 C -0.0773(5) 0.7393(3) 0.0624(2) 0.0454(12) Uani 1 1 d . . .
H1A H -0.1470 0.7732 0.0888 0.068 Uiso 1 1 calc R . .
H1B H -0.1338 0.7017 0.0253 0.068 Uiso 1 1 calc R . .
H1C H -0.0141 0.7795 0.0376 0.068 Uiso 1 1 calc R . .
C2 C 0.0199(5) 0.6831(3) 0.1169(2) 0.0345(11) Uani 1 1 d . . .
C3 C 0.1337(5) 0.6238(3) 0.1072(3) 0.0413(12) Uani 1 1 d . . .
H3A H 0.1687 0.6090 0.0614 0.050 Uiso 1 1 calc R . .
C4 C 0.1874(5) 0.5898(3) 0.1769(2) 0.0338(11) Uani 1 1 d . . .
C5 C 0.3077(5) 0.5208(3) 0.1930(3) 0.0476(13) Uani 1 1 d . . .
H5A H 0.3227 0.5088 0.2464 0.071 Uiso 1 1 calc R . .
H5B H 0.4015 0.5421 0.1769 0.071 Uiso 1 1 calc R . .
H5C H 0.2770 0.4668 0.1661 0.071 Uiso 1 1 calc R . .
C6 C -0.4408(5) 0.7443(4) 0.2242(3) 0.0558(14) Uani 1 1 d . . .
H6A H -0.5441 0.7353 0.2346 0.084 Uiso 1 1 calc R . .
H6B H -0.4320 0.7282 0.1726 0.084 Uiso 1 1 calc R . .
H6C H -0.4135 0.8062 0.2320 0.084 Uiso 1 1 calc R . .
C7 C -0.3370(5) 0.6877(3) 0.2755(2) 0.0367(11) Uani 1 1 d . . .
C8 C -0.3672(5) 0.6298(3) 0.3305(3) 0.0446(12) Uani 1 1 d . . .
H8A H -0.4633 0.6164 0.3443 0.053 Uiso 1 1 calc R . .
C9 C -0.2301(5) 0.5940(3) 0.3626(2) 0.0382(11) Uani 1 1 d . . .
C10 C -0.2016(6) 0.5269(3) 0.4239(3) 0.0558(14) Uani 1 1 d . . .
H10A H -0.0938 0.5160 0.4341 0.084 Uiso 1 1 calc R . .
H10B H -0.2531 0.4721 0.4086 0.084 Uiso 1 1 calc R . .
H10C H -0.2394 0.5492 0.4689 0.084 Uiso 1 1 calc R . .
C11 C -0.0878(4) 0.7404(3) 0.2321(2) 0.0308(10) Uani 1 1 d . . .
H11A H -0.1552 0.7734 0.1941 0.037 Uiso 1 1 calc R . .
C12 C 0.0031(4) 0.8089(3) 0.2809(2) 0.0275(10) Uani 1 1 d . . .
C13 C 0.1301(5) 0.8484(3) 0.2564(2) 0.0332(10) Uani 1 1 d . . .
H13A H 0.1637 0.8300 0.2112 0.040 Uiso 1 1 calc R . .
C14 C 0.2074(5) 0.9151(3) 0.2987(2) 0.0353(11) Uani 1 1 d . . .
H14A H 0.2925 0.9418 0.2816 0.042 Uiso 1 1 calc R . .
C15 C 0.1590(5) 0.9427(3) 0.3662(2) 0.0296(10) Uani 1 1 d . . .
C16 C 0.2407(5) 1.0111(3) 0.4157(3) 0.0347(11) Uani 1 1 d . . .
C17 C 0.0308(5) 0.9041(3) 0.3899(2) 0.0320(10) Uani 1 1 d . . .
H17A H -0.0037 0.9229 0.4349 0.038 Uiso 1 1 calc R . .
C18 C -0.0466(4) 0.8376(3) 0.3475(2) 0.0307(10) Uani 1 1 d . . .
H18A H -0.1331 0.8119 0.3639 0.037 Uiso 1 1 calc R . .
O9 O 0.4955(4) 1.1637(3) 0.4840(2) 0.0730(11) Uani 1 1 d . . .
C19 C 0.4414(6) 1.1728(5) 0.5558(3) 0.0750(18) Uani 1 1 d . . .

loop_
_atom_site_aniso_label
_atom_site_aniso_U_11
_atom_site_aniso_U_22
_atom_site_aniso_U_33
_atom_site_aniso_U_23
_atom_site_aniso_U_13
_atom_site_aniso_U_12
Cu1 0.0305(4) 0.0330(4) 0.0351(4) -0.0023(2) 0.0063(2) -0.0051(2)
N1 0.029(2) 0.031(2) 0.034(2) -0.0047(17) 0.0064(17) -0.0007(17)
N2 0.034(2) 0.029(2) 0.031(2) -0.0058(16) 0.0079(16) -0.0031(17)
N3 0.032(2) 0.034(2) 0.034(2) -0.0001(18) 0.0082(17) -0.0065(17)
N4 0.026(2) 0.031(2) 0.037(2) -0.0030(17) 0.0080(16) -0.0038(16)
N5 0.074(4) 0.046(3) 0.047(3) -0.002(2) 0.012(2) 0.015(3)
N6 0.043(3) 0.040(3) 0.050(3) -0.012(2) -0.001(2) 0.002(2)
O1 0.059(2) 0.057(2) 0.052(2) -0.0196(18) 0.0241(18) -0.033(2)
O2 0.054(2) 0.052(2) 0.039(2) -0.0133(16) 0.0156(16) -0.0179(16)
O3 0.078(3) 0.044(2) 0.073(3) 0.0009(18) 0.001(2) -0.017(2)
O4 0.0400(19) 0.044(2) 0.057(2) -0.0024(16) 0.0083(15) -0.0017(16)
O5 0.111(4) 0.072(3) 0.112(4) 0.012(3) 0.017(3) 0.053(3)
O6 0.065(2) 0.044(2) 0.063(2) 0.0078(18) -0.0011(19) -0.0162(18)
O7 0.0405(18) 0.049(2) 0.0413(19) -0.0088(15) 0.0045(14) -0.0135(17)
O8 0.065(2) 0.074(3) 0.052(2) -0.026(2) -0.0073(19) -0.010(2)
C1 0.060(3) 0.046(3) 0.032(3) -0.003(2) 0.009(2) 0.001(2)
C2 0.043(3) 0.030(3) 0.032(3) -0.005(2) 0.008(2) -0.010(2)
C3 0.046(3) 0.041(3) 0.039(3) -0.011(2) 0.017(2) -0.005(2)
C4 0.034(2) 0.030(2) 0.039(3) -0.008(2) 0.009(2) -0.005(2)
C5 0.047(3) 0.050(3) 0.048(3) -0.015(2) 0.014(2) 0.004(3)
C6 0.036(3) 0.062(3) 0.070(4) -0.001(3) 0.007(3) 0.002(3)
C7 0.030(3) 0.037(3) 0.044(3) -0.011(2) 0.006(2) -0.007(2)
C8 0.032(3) 0.053(3) 0.051(3) -0.011(3) 0.014(2) -0.016(2)
C9 0.039(3) 0.038(3) 0.039(3) -0.008(2) 0.010(2) -0.012(2)
C10 0.055(3) 0.060(3) 0.055(3) 0.011(3) 0.016(3) -0.020(3)
C11 0.031(2) 0.030(2) 0.033(2) -0.003(2) 0.009(2) -0.001(2)
C12 0.029(2) 0.024(2) 0.030(2) 0.0008(19) 0.0068(19) 0.0025(19)
C13 0.036(3) 0.033(3) 0.033(2) -0.007(2) 0.015(2) 0.001(2)
C14 0.033(2) 0.035(3) 0.040(3) -0.001(2) 0.013(2) -0.008(2)
C15 0.034(2) 0.023(2) 0.033(3) -0.001(2) 0.007(2) 0.001(2)
C16 0.035(3) 0.029(3) 0.041(3) 0.000(2) 0.008(2) -0.004(2)
C17 0.037(3) 0.032(3) 0.029(2) -0.003(2) 0.012(2) 0.003(2)
C18 0.028(2) 0.030(2) 0.036(3) 0.002(2) 0.011(2) -0.005(2)
O9 0.074(2) 0.076(3) 0.073(3) -0.035(2) 0.024(2) -0.037(2)
C19 0.066(4) 0.109(5) 0.052(3) -0.023(3) 0.013(3) -0.029(4)

loop_
_atom_type_symbol
_atom_type_description
_atom_type_scat_dispersion_real
_atom_type_scat_dispersion_imag
_atom_type_scat_source
C C 0.0033 0.0016 'International Tables Vol C Tables 4.2.6.8 and 6.1.1.4'
H H 0.0000 0.0000 'International Tables Vol C Tables 4.2.6.8 and 6.1.1.4'
N N 0.0061 0.0033 'International Tables Vol C Tables 4.2.6.8 and 6.1.1.4'
O O 0.0106 0.0060 'International Tables Vol C Tables 4.2.6.8 and 6.1.1.4'
Cu Cu 0.3201 1.2651 'International Tables Vol C Tables 4.2.6.8 and 6.1.1.4'

loop_
_geom_angle_atom_site_label_1
_geom_angle_atom_site_label_2
_geom_angle_atom_site_label_3
_geom_angle
_geom_angle_site_symmetry_1
_geom_angle_site_symmetry_3
_geom_angle_publ_flag
N3 Cu1 O4 162.04(14) . . ?
N3 Cu1 N1 91.43(14) . . ?
O4 Cu1 N1 96.57(13) . . ?
N3 Cu1 O7 91.45(13) . . ?
O4 Cu1 O7 85.98(13) . . ?
N1 Cu1 O7 161.69(14) . . ?
C4 N1 N2 104.8(3) . . ?
C4 N1 Cu1 135.6(3) . . ?
N2 N1 Cu1 119.1(2) . . ?
C2 N2 N1 111.7(3) . . ?
C2 N2 C11 127.4(4) . . ?
N1 N2 C11 120.5(3) . . ?
C9 N3 N4 106.1(3) . . ?
C9 N3 Cu1 131.4(3) . . ?
N4 N3 Cu1 122.2(2) . . ?
C7 N4 N3 111.0(3) . . ?
C7 N4 C11 130.1(4) . . ?
N3 N4 C11 118.5(3) . . ?
O5 N5 O3 123.7(5) . . ?
O5 N5 O4 119.7(5) . . ?
O3 N5 O4 116.6(4) . . ?
O8 N6 O6 123.9(4) . . ?
O8 N6 O7 118.9(4) . . ?
O6 N6 O7 117.2(4) . . ?
C16 O1 H100 116(4) . . ?
N5 O4 Cu1 103.7(3) . . ?
N6 O7 Cu1 103.1(3) . . ?
C2 C1 H1A 109.5 . . ?
C2 C1 H1B 109.5 . . ?
H1A C1 H1B 109.5 . . ?
C2 C1 H1C 109.5 . . ?
H1A C1 H1C 109.5 . . ?
H1B C1 H1C 109.5 . . ?
N2 C2 C3 105.6(4) . . ?
N2 C2 C1 122.8(4) . . ?
C3 C2 C1 131.6(4) . . ?
C2 C3 C4 107.9(4) . . ?
C2 C3 H3A 126.0 . . ?
C4 C3 H3A 126.0 . . ?
N1 C4 C3 110.0(4) . . ?
N1 C4 C5 123.5(4) . . ?
C3 C4 C5 126.6(4) . . ?
C4 C5 H5A 109.5 . . ?
C4 C5 H5B 109.5 . . ?
H5A C5 H5B 109.5 . . ?
C4 C5 H5C 109.5 . . ?
H5A C5 H5C 109.5 . . ?
H5B C5 H5C 109.5 . . ?
C7 C6 H6A 109.5 . . ?
C7 C6 H6B 109.5 . . ?
H6A C6 H6B 109.5 . . ?
C7 C6 H6C 109.5 . . ?
H6A C6 H6C 109.5 . . ?
H6B C6 H6C 109.5 . . ?
N4 C7 C8 106.1(4) . . ?
N4 C7 C6 123.3(4) . . ?
C8 C7 C6 130.6(4) . . ?
C7 C8 C9 108.0(4) . . ?
C7 C8 H8A 126.0 . . ?
C9 C8 H8A 126.0 . . ?
N3 C9 C8 108.8(4) . . ?
N3 C9 C10 122.2(4) . . ?
C8 C9 C10 129.1(4) . . ?
C9 C10 H10A 109.5 . . ?
C9 C10 H10B 109.5 . . ?
H10A C10 H10B 109.5 . . ?
C9 C10 H10C 109.5 . . ?
H10A C10 H10C 109.5 . . ?
H10B C10 H10C 109.5 . . ?
N2 C11 N4 109.6(3) . . ?
N2 C11 C12 112.7(3) . . ?
N4 C11 C12 112.8(3) . . ?
N2 C11 H11A 107.1 . . ?
N4 C11 H11A 107.1 . . ?
C12 C11 H11A 107.1 . . ?
C18 C12 C13 119.3(4) . . ?
C18 C12 C11 120.3(3) . . ?
C13 C12 C11 120.3(3) . . ?
C14 C13 C12 120.3(4) . . ?
C14 C13 H13A 119.9 . . ?
C12 C13 H13A 119.9 . . ?
C13 C14 C15 120.4(4) . . ?
C13 C14 H14A 119.8 . . ?
C15 C14 H14A 119.8 . . ?
C17 C15 C14 119.2(4) . . ?
C17 C15 C16 117.9(4) . . ?
C14 C15 C16 122.9(4) . . ?
O2 C16 O1 123.0(4) . . ?
O2 C16 C15 122.9(4) . . ?
O1 C16 C15 114.0(4) . . ?
C15 C17 C18 120.3(4) . . ?
C15 C17 H17A 119.8 . . ?
C18 C17 H17A 119.8 . . ?
C12 C18 C17 120.6(4) . . ?
C12 C18 H18A 119.7 . . ?
C17 C18 H18A 119.7 . . ?

loop_
_geom_bond_atom_site_label_1
_geom_bond_atom_site_label_2
_geom_bond_distance
_geom_bond_site_symmetry_2
_geom_bond_publ_flag
Cu1 N3 1.947(3) . ?
Cu1 O4 1.972(3) . ?
Cu1 N1 1.980(3) . ?
Cu1 O7 1.986(3) . ?
N1 C4 1.341(5) . ?
N1 N2 1.370(5) . ?
N2 C2 1.347(5) . ?
N2 C11 1.448(5) . ?
N3 C9 1.338(5) . ?
N3 N4 1.359(5) . ?
N4 C7 1.347(5) . ?
N4 C11 1.449(5) . ?
N5 O5 1.208(5) . ?
N5 O3 1.228(5) . ?
N5 O4 1.289(5) . ?
N6 O8 1.222(5) . ?
N6 O6 1.235(5) . ?
N6 O7 1.289(5) . ?
O1 C16 1.321(5) . ?
O1 H100 0.86(6) . ?
O2 C16 1.200(5) . ?
C1 C2 1.478(6) . ?
C1 H1A 0.9600 . ?
C1 H1B 0.9600 . ?
C1 H1C 0.9600 . ?
C2 C3 1.363(6) . ?
C3 C4 1.371(6) . ?
C3 H3A 0.9300 . ?
C4 C5 1.482(6) . ?
C5 H5A 0.9600 . ?
C5 H5B 0.9600 . ?
C5 H5C 0.9600 . ?
C6 C7 1.479(6) . ?
C6 H6A 0.9600 . ?
C6 H6B 0.9600 . ?
C6 H6C 0.9600 . ?
C7 C8 1.355(6) . ?
C8 C9 1.382(6) . ?
C8 H8A 0.9300 . ?
C9 C10 1.480(7) . ?
C10 H10A 0.9600 . ?
C10 H10B 0.9600 . ?
C10 H10C 0.9600 . ?
C11 C12 1.509(6) . ?
C11 H11A 0.9800 . ?
C12 C18 1.377(5) . ?
C12 C13 1.380(6) . ?
C13 C14 1.379(6) . ?
C13 H13A 0.9300 . ?
C14 C15 1.383(6) . ?
C14 H14A 0.9300 . ?
C15 C17 1.377(6) . ?
C15 C16 1.478(6) . ?
C17 C18 1.378(6) . ?
C17 H17A 0.9300 . ?
C18 H18A 0.9300 . ?
O9 C19 1.420(6) . ?
